data_4303959
loop_
_publ_author_name
'P. Fern\'andez'
'A. Sousa-Pedrares'
'J. Romero'
'J. A. Garc\'ia-V\'azquez'
'A. Sousa'
'P. P\'erez-Lourido'

_publ_section_title
;
Zinc(II), Cadmium(II), Mercury(II), and Ethylmercury(II) Complexes of
Phosphinothiol Ligands
;
_journal_name_full 'Inorganic Chemistry'
_journal_page_first 2121
_journal_page_last 2132
_journal_paper_doi 10.1021/ic7005925
_journal_volume 47
_journal_year 2008
_chemical_formula_sum 'C24 H31 Hg O2 P S Si'
_chemical_formula_weight 643.20
_chemical_name_systematic
; 
 ? 
;
_space_group_IT_number 2
_symmetry_cell_setting triclinic
_symmetry_space_group_name_Hall '-P 1'
_symmetry_space_group_name_H-M 'P -1'
_atom_sites_solution_hydrogens geom
_atom_sites_solution_primary direct
_atom_sites_solution_secondary difmap
_audit_creation_method SHELXL-97
_cell_angle_alpha 99.942(3)
_cell_angle_beta 101.184(3)
_cell_angle_gamma 91.568(3)
_cell_formula_units_Z 2
_cell_length_a 10.0294(18)
_cell_length_b 11.224(2)
_cell_length_c 12.005(2)
_cell_measurement_reflns_used 924
_cell_measurement_temperature 293(2)
_cell_measurement_theta_max 26.02
_cell_measurement_theta_min 2.69
_cell_volume 1303.2(4)
_computing_cell_refinement 'BRUKER Smart'
_computing_data_collection 'BRUKER Smart'
_computing_structure_refinement 'SHELXL-97 (Sheldrick, 1997)'
_computing_structure_solution 'SHELXS-97 (Sheldrick, 1990)'
_diffrn_ambient_temperature 293(2)
_diffrn_measured_fraction_theta_full 0.991
_diffrn_measured_fraction_theta_max 0.991
_diffrn_measurement_device_type 'Smart-CCD-1000 BRUKER'
_diffrn_measurement_method 'omega scans'
_diffrn_radiation_monochromator graphite
_diffrn_radiation_source 'fine-focus sealed tube'
_diffrn_radiation_type MoK\a
_diffrn_radiation_wavelength 0.71073
_diffrn_reflns_av_R_equivalents 0.0357
_diffrn_reflns_av_sigmaI/netI 0.0248
_diffrn_reflns_limit_h_max 12
_diffrn_reflns_limit_h_min -12
_diffrn_reflns_limit_k_max 13
_diffrn_reflns_limit_k_min -14
_diffrn_reflns_limit_l_max 14
_diffrn_reflns_limit_l_min 0
_diffrn_reflns_number 14986
_diffrn_reflns_theta_full 26.43
_diffrn_reflns_theta_max 26.43
_diffrn_reflns_theta_min 1.76
_exptl_absorpt_coefficient_mu 6.110
_exptl_absorpt_correction_T_max 0.6965
_exptl_absorpt_correction_T_min 0.1582
_exptl_absorpt_correction_type multi-scan
_exptl_crystal_colour Colourless
_exptl_crystal_density_diffrn 1.639
_exptl_crystal_density_method 'not measured'
_exptl_crystal_description Plate
_exptl_crystal_F_000 632
_exptl_crystal_size_max 0.47
_exptl_crystal_size_mid 0.25
_exptl_crystal_size_min 0.06
_refine_diff_density_max 1.567
_refine_diff_density_min -0.784
_refine_diff_density_rms 0.081
_refine_ls_extinction_method none
_refine_ls_goodness_of_fit_ref 0.998
_refine_ls_hydrogen_treatment constr
_refine_ls_matrix_type full
_refine_ls_number_parameters 273
_refine_ls_number_reflns 5327
_refine_ls_number_restraints 0
_refine_ls_restrained_S_all 0.998
_refine_ls_R_factor_all 0.0385
_refine_ls_R_factor_gt 0.0291
_refine_ls_shift/su_max 0.001
_refine_ls_shift/su_mean 0.000
_refine_ls_structure_factor_coef Fsqd
_refine_ls_weighting_details 'calc w=1/[\s^2^(Fo^2^)+(0.0478P)^2^+0.0000P] where P=(Fo^2^+2Fc^2^)/3'
_refine_ls_weighting_scheme calc
_refine_ls_wR_factor_gt 0.0720
_refine_ls_wR_factor_ref 0.0760
_reflns_number_gt 4394
_reflns_number_total 5327
_reflns_threshold_expression >2sigma(I)
_cod_data_source_file ic7005925_07.cif
_cod_data_source_block p166
_cod_depositor_comments
;
The following automatic conversions were performed:
'_symmetry_cell_setting' value 'Triclinic' changed to 'triclinic'
according to '/home/saulius/struct/CIF-dictionaries/cif_core.dic'
dictionary named 'cif_core.dic' version 2.4.1 from 2010-06-29.

Automatic conversion script
Id: cif_fix_enum 1527 2010-12-29 10:47:43Z saulius 
;
_cod_original_cell_volume 1303.3(4)
_cod_database_code 4303959

loop_
_symmetry_equiv_pos_as_xyz
'x, y, z'
'-x, -y, -z'

loop_
_atom_site_label
_atom_site_type_symbol
_atom_site_fract_x
_atom_site_fract_y
_atom_site_fract_z
_atom_site_U_iso_or_equiv
_atom_site_adp_type
_atom_site_occupancy
_atom_site_symmetry_multiplicity
_atom_site_calc_flag
_atom_site_refinement_flags
_atom_site_disorder_assembly
_atom_site_disorder_group
Hg1 Hg 0.612736(17) 0.924055(16) 0.864902(14) 0.06029(8) Uani 1 1 d . . .
S1 S 0.37951(11) 0.92296(10) 0.87784(8) 0.0527(2) Uani 1 1 d . . .
P1 P 0.39688(10) 1.13069(9) 0.71847(9) 0.0449(2) Uani 1 1 d . . .
Si1 Si 0.19368(12) 0.66914(11) 0.77512(10) 0.0538(3) Uani 1 1 d . . .
O1 O 0.5432(3) 1.1179(3) 0.7639(3) 0.0585(7) Uani 1 1 d . . .
C1 C 0.2864(4) 0.9021(3) 0.7331(3) 0.0415(8) Uani 1 1 d . . .
C2 C 0.2941(4) 0.9900(3) 0.6635(3) 0.0441(8) Uani 1 1 d . . .
C3 C 0.2164(5) 0.9697(4) 0.5519(4) 0.0561(10) Uani 1 1 d . . .
H3 H 0.2220 1.0266 0.5049 0.067 Uiso 1 1 calc R . .
C4 C 0.1318(5) 0.8674(4) 0.5100(4) 0.0673(13) Uani 1 1 d . . .
H4 H 0.0796 0.8559 0.4355 0.081 Uiso 1 1 calc R . .
C5 C 0.1241(5) 0.7824(4) 0.5776(4) 0.0576(11) Uani 1 1 d . . .
H5 H 0.0665 0.7132 0.5476 0.069 Uiso 1 1 calc R . .
C6 C 0.2008(4) 0.7957(3) 0.6916(3) 0.0458(8) Uani 1 1 d . . .
C7 C 0.1478(6) 0.7180(5) 0.9189(5) 0.0900(17) Uani 1 1 d . . .
H7A H 0.1457 0.6495 0.9568 0.135 Uiso 1 1 calc R . .
H7B H 0.0598 0.7508 0.9085 0.135 Uiso 1 1 calc R . .
H7C H 0.2144 0.7788 0.9653 0.135 Uiso 1 1 calc R . .
C8 C 0.0584(6) 0.5526(5) 0.6892(5) 0.0829(16) Uani 1 1 d . . .
H8A H 0.0785 0.5251 0.6143 0.124 Uiso 1 1 calc R . .
H8B H -0.0284 0.5877 0.6807 0.124 Uiso 1 1 calc R . .
H8C H 0.0558 0.4852 0.7284 0.124 Uiso 1 1 calc R . .
C9 C 0.3600(5) 0.5981(4) 0.7883(4) 0.0676(12) Uani 1 1 d . . .
H9A H 0.3805 0.5748 0.7130 0.101 Uiso 1 1 calc R . .
H9B H 0.3551 0.5278 0.8232 0.101 Uiso 1 1 calc R . .
H9C H 0.4301 0.6552 0.8355 0.101 Uiso 1 1 calc R . .
C10 C 0.3109(4) 1.2172(3) 0.8214(3) 0.0462(9) Uani 1 1 d . . .
C11 C 0.3872(5) 1.2978(4) 0.9135(4) 0.0570(10) Uani 1 1 d . . .
H11 H 0.4818 1.3029 0.9250 0.068 Uiso 1 1 calc R . .
C12 C 0.3216(6) 1.3706(4) 0.9884(4) 0.0684(12) Uani 1 1 d . . .
H12 H 0.3721 1.4256 1.0500 0.082 Uiso 1 1 calc R . .
C13 C 0.1826(6) 1.3620(5) 0.9722(4) 0.0689(13) Uani 1 1 d . . .
H13 H 0.1394 1.4122 1.0222 0.083 Uiso 1 1 calc R . .
C14 C 0.1066(5) 1.2805(5) 0.8834(4) 0.0683(12) Uani 1 1 d . . .
H14 H 0.0123 1.2739 0.8741 0.082 Uiso 1 1 calc R . .
C15 C 0.1703(5) 1.2084(4) 0.8082(4) 0.0604(11) Uani 1 1 d . . .
H15 H 0.1186 1.1529 0.7476 0.073 Uiso 1 1 calc R . .
C16 C 0.3822(4) 1.2114(3) 0.5986(3) 0.0482(9) Uani 1 1 d . . .
C17 C 0.2927(5) 1.2989(4) 0.5793(4) 0.0630(11) Uani 1 1 d . . .
H17 H 0.2294 1.3159 0.6263 0.076 Uiso 1 1 calc R . .
C18 C 0.2954(6) 1.3627(5) 0.4905(5) 0.0787(15) Uani 1 1 d . . .
H18 H 0.2343 1.4223 0.4784 0.094 Uiso 1 1 calc R . .
C19 C 0.3874(6) 1.3381(5) 0.4207(4) 0.0777(15) Uani 1 1 d . . .
H19 H 0.3894 1.3812 0.3614 0.093 Uiso 1 1 calc R . .
C20 C 0.4765(6) 1.2499(5) 0.4382(4) 0.0769(14) Uani 1 1 d . . .
H20 H 0.5388 1.2328 0.3903 0.092 Uiso 1 1 calc R . .
C21 C 0.4747(5) 1.1864(4) 0.5261(4) 0.0621(11) Uani 1 1 d . . .
H21 H 0.5355 1.1265 0.5372 0.075 Uiso 1 1 calc R . .
C22 C 0.8181(6) 0.9132(8) 0.8611(6) 0.110(2) Uani 1 1 d . . .
H22A H 0.8700 0.9551 0.9350 0.132 Uiso 1 1 calc R . .
H22B H 0.8385 0.8286 0.8541 0.132 Uiso 1 1 calc R . .
C23 C 0.8660(9) 0.9610(9) 0.7722(9) 0.146(4) Uani 1 1 d . . .
H23A H 0.9620 0.9514 0.7797 0.219 Uiso 1 1 calc R . .
H23B H 0.8494 1.0455 0.7789 0.219 Uiso 1 1 calc R . .
H23C H 0.8189 0.9183 0.6981 0.219 Uiso 1 1 calc R . .
O1S O 0.7568(7) 1.2884(9) 0.7798(8) 0.230(5) Uani 1 1 d . . .
H1S H 0.7112 1.2282 0.7414 0.346 Uiso 1 1 calc R . .
C1S C 0.7246(10) 1.3792(7) 0.7345(9) 0.139(3) Uani 1 1 d . . .
H1S1 H 0.6408 1.4068 0.7538 0.208 Uiso 1 1 calc R . .
H1S2 H 0.7133 1.3572 0.6522 0.208 Uiso 1 1 calc R . .
H1S3 H 0.7952 1.4427 0.7630 0.208 Uiso 1 1 calc R . .

loop_
_atom_site_aniso_label
_atom_site_aniso_U_11
_atom_site_aniso_U_22
_atom_site_aniso_U_33
_atom_site_aniso_U_23
_atom_site_aniso_U_13
_atom_site_aniso_U_12
Hg1 0.05365(12) 0.07101(13) 0.05693(11) 0.01752(8) 0.00629(7) 0.01360(8)
S1 0.0543(6) 0.0649(6) 0.0373(5) 0.0109(4) 0.0048(4) -0.0016(5)
P1 0.0413(5) 0.0456(5) 0.0489(5) 0.0125(4) 0.0089(4) 0.0019(4)
Si1 0.0484(7) 0.0566(7) 0.0610(7) 0.0208(5) 0.0138(5) -0.0005(5)
O1 0.0450(16) 0.0586(17) 0.0737(19) 0.0230(14) 0.0069(14) 0.0029(13)
C1 0.038(2) 0.049(2) 0.0380(18) 0.0072(15) 0.0072(15) 0.0046(16)
C2 0.042(2) 0.049(2) 0.0435(19) 0.0101(16) 0.0110(16) 0.0072(16)
C3 0.063(3) 0.056(2) 0.050(2) 0.0185(18) 0.0051(19) 0.000(2)
C4 0.075(3) 0.069(3) 0.048(2) 0.011(2) -0.012(2) -0.007(2)
C5 0.055(3) 0.057(2) 0.054(2) 0.0103(19) -0.0033(19) -0.011(2)
C6 0.038(2) 0.051(2) 0.048(2) 0.0101(16) 0.0086(16) 0.0032(17)
C7 0.100(5) 0.102(4) 0.089(4) 0.039(3) 0.050(3) 0.011(3)
C8 0.069(3) 0.070(3) 0.109(4) 0.035(3) 0.003(3) -0.018(3)
C9 0.063(3) 0.057(3) 0.083(3) 0.022(2) 0.008(2) 0.007(2)
C10 0.049(2) 0.048(2) 0.045(2) 0.0166(16) 0.0089(17) 0.0008(17)
C11 0.051(3) 0.058(2) 0.057(2) 0.0076(19) 0.0039(19) -0.001(2)
C12 0.079(4) 0.064(3) 0.055(3) 0.000(2) 0.009(2) 0.003(2)
C13 0.078(4) 0.076(3) 0.058(3) 0.012(2) 0.026(2) 0.019(3)
C14 0.055(3) 0.089(3) 0.066(3) 0.017(3) 0.024(2) 0.006(3)
C15 0.049(3) 0.071(3) 0.060(3) 0.009(2) 0.012(2) -0.005(2)
C16 0.047(2) 0.047(2) 0.054(2) 0.0131(17) 0.0138(18) -0.0006(18)
C17 0.067(3) 0.070(3) 0.063(3) 0.028(2) 0.025(2) 0.017(2)
C18 0.094(4) 0.080(3) 0.076(3) 0.040(3) 0.025(3) 0.032(3)
C19 0.100(4) 0.083(3) 0.062(3) 0.032(3) 0.029(3) 0.009(3)
C20 0.087(4) 0.087(4) 0.069(3) 0.021(3) 0.041(3) 0.009(3)
C21 0.068(3) 0.060(3) 0.069(3) 0.020(2) 0.029(2) 0.015(2)
C22 0.063(4) 0.175(7) 0.108(5) 0.054(5) 0.023(3) 0.050(4)
C23 0.099(6) 0.171(8) 0.210(10) 0.091(7) 0.078(6) 0.027(5)
O1S 0.126(5) 0.295(10) 0.267(9) 0.202(8) -0.085(5) -0.111(6)
C1S 0.149(8) 0.102(5) 0.153(7) 0.014(5) 0.014(6) -0.051(5)

loop_
_atom_type_symbol
_atom_type_description
_atom_type_scat_dispersion_real
_atom_type_scat_dispersion_imag
_atom_type_scat_source
C C 0.0033 0.0016 'International Tables Vol C Tables 4.2.6.8 and 6.1.1.4'
H H 0.0000 0.0000 'International Tables Vol C Tables 4.2.6.8 and 6.1.1.4'
O O 0.0106 0.0060 'International Tables Vol C Tables 4.2.6.8 and 6.1.1.4'
Si Si 0.0817 0.0704 'International Tables Vol C Tables 4.2.6.8 and 6.1.1.4'
P P 0.1023 0.0942 'International Tables Vol C Tables 4.2.6.8 and 6.1.1.4'
S S 0.1246 0.1234 'International Tables Vol C Tables 4.2.6.8 and 6.1.1.4'
Hg Hg -2.3894 9.2266 'International Tables Vol C Tables 4.2.6.8 and 6.1.1.4'

loop_
_geom_angle_atom_site_label_1
_geom_angle_atom_site_label_2
_geom_angle_atom_site_label_3
_geom_angle
_geom_angle_site_symmetry_1
_geom_angle_site_symmetry_3
_geom_angle_publ_flag
C22 Hg1 S1 175.2(2) . . ?
C1 S1 Hg1 105.74(13) . . ?
O1 P1 C10 114.13(18) . . ?
O1 P1 C2 115.56(17) . . ?
C10 P1 C2 105.74(18) . . ?
O1 P1 C16 108.72(18) . . ?
C10 P1 C16 105.99(18) . . ?
C2 P1 C16 106.00(18) . . ?
C9 Si1 C7 111.8(3) . . ?
C9 Si1 C8 108.1(2) . . ?
C7 Si1 C8 107.0(3) . . ?
C9 Si1 C6 108.2(2) . . ?
C7 Si1 C6 113.6(2) . . ?
C8 Si1 C6 108.0(2) . . ?
C6 C1 C2 121.0(3) . . ?
C6 C1 S1 117.4(3) . . ?
C2 C1 S1 121.5(3) . . ?
C3 C2 C1 118.8(4) . . ?
C3 C2 P1 119.8(3) . . ?
C1 C2 P1 121.4(3) . . ?
C4 C3 C2 121.2(4) . . ?
C5 C4 C3 119.9(4) . . ?
C4 C5 C6 122.4(4) . . ?
C1 C6 C5 116.7(3) . . ?
C1 C6 Si1 123.6(3) . . ?
C5 C6 Si1 119.6(3) . . ?
C11 C10 C15 119.2(4) . . ?
C11 C10 P1 119.0(3) . . ?
C15 C10 P1 121.8(3) . . ?
C10 C11 C12 119.4(4) . . ?
C13 C12 C11 120.2(4) . . ?
C14 C13 C12 120.8(4) . . ?
C13 C14 C15 119.5(5) . . ?
C14 C15 C10 120.7(4) . . ?
C17 C16 C21 118.6(4) . . ?
C17 C16 P1 124.5(3) . . ?
C21 C16 P1 116.8(3) . . ?
C16 C17 C18 120.7(4) . . ?
C19 C18 C17 120.1(5) . . ?
C18 C19 C20 119.9(4) . . ?
C19 C20 C21 120.4(4) . . ?
C20 C21 C16 120.4(4) . . ?
C23 C22 Hg1 117.2(5) . . ?

loop_
_geom_bond_atom_site_label_1
_geom_bond_atom_site_label_2
_geom_bond_distance
_geom_bond_site_symmetry_2
_geom_bond_publ_flag
Hg1 C22 2.076(6) . ?
Hg1 S1 2.3739(12) . ?
S1 C1 1.779(4) . ?
P1 O1 1.483(3) . ?
P1 C10 1.805(4) . ?
P1 C2 1.810(4) . ?
P1 C16 1.813(4) . ?
Si1 C9 1.859(5) . ?
Si1 C7 1.867(5) . ?
Si1 C8 1.874(5) . ?
Si1 C6 1.883(4) . ?
C1 C6 1.408(5) . ?
C1 C2 1.409(5) . ?
C2 C3 1.390(5) . ?
C3 C4 1.368(6) . ?
C4 C5 1.365(7) . ?
C5 C6 1.415(5) . ?
C10 C11 1.384(5) . ?
C10 C15 1.388(6) . ?
C11 C12 1.384(6) . ?
C12 C13 1.367(7) . ?
C13 C14 1.365(7) . ?
C14 C15 1.370(6) . ?
C16 C17 1.368(6) . ?
C16 C21 1.393(6) . ?
C17 C18 1.387(6) . ?
C18 C19 1.365(7) . ?
C19 C20 1.368(7) . ?
C20 C21 1.374(7) . ?
C22 C23 1.429(10) . ?
O1S C1S 1.256(10) . ?

loop_
_geom_hbond_atom_site_label_D
_geom_hbond_atom_site_label_H
_geom_hbond_atom_site_label_A
_geom_hbond_distance_DH
_geom_hbond_distance_HA
_geom_hbond_distance_DA
_geom_hbond_angle_DHA
_geom_hbond_site_symmetry_A
O1S H1S O1 0.82 2.15 2.789(6) 134.8 .

loop_
_cod_related_entry_id
_cod_related_entry_database
_cod_related_entry_code
1 ChemSpider 30660763
